data_7201142
loop_
_publ_author_name
'Peuronen, Anssi'
'Lahtinen, Manu'
'Valkonen, Jussi'

_publ_section_title
;
 The conformational polymorphism and weak interactions in solid state
 structures of ten new monomeric and dimeric substituted
 dibenzyldimethylammonium chloridopalladate salts
;
_journal_issue 11
_journal_name_full CrystEngComm
_journal_page_first 2344
_journal_paper_doi 10.1039/b905421a
_journal_volume 11
_journal_year 2009
_chemical_formula_moiety '2(C18 H24 N), Cl4 Pd'
_chemical_formula_sum 'C36 H48 Cl4 N2 Pd'
_chemical_formula_weight 756.96
_chemical_name_systematic
;
?
;
_space_group_IT_number 14
_symmetry_cell_setting monoclinic
_symmetry_space_group_name_Hall '-P 2ybc'
_symmetry_space_group_name_H-M 'P 1 21/c 1'
_atom_sites_solution_hydrogens geom
_atom_sites_solution_primary direct
_atom_sites_solution_secondary difmap
_audit_creation_method SHELXL-97
_cell_angle_alpha 90.00
_cell_angle_beta 93.92(3)
_cell_angle_gamma 90.00
_cell_formula_units_Z 4
_cell_length_a 15.791(3)
_cell_length_b 11.540(2)
_cell_length_c 18.860(4)
_cell_measurement_temperature 153(2)
_cell_volume 3428.8(11)
_computing_cell_refinement DENZO-SMN
_computing_data_collection Collect
_computing_data_reduction DENZO-SMN
_computing_molecular_graphics 'Diamond 3.0'
_computing_structure_refinement 'SHELXL-97 (Sheldrick, 1997)'
_computing_structure_solution SHELXS-97
_diffrn_ambient_temperature 153(2)
_diffrn_measured_fraction_theta_full 0.988
_diffrn_measured_fraction_theta_max 0.973
_diffrn_radiation_monochromator graphite
_diffrn_radiation_source 'fine-focus sealed tube'
_diffrn_radiation_type MoK\a
_diffrn_radiation_wavelength 0.71073
_diffrn_reflns_av_R_equivalents 0.0767
_diffrn_reflns_av_sigmaI/netI 0.1024
_diffrn_reflns_limit_h_max 21
_diffrn_reflns_limit_h_min -20
_diffrn_reflns_limit_k_max 15
_diffrn_reflns_limit_k_min -15
_diffrn_reflns_limit_l_max 25
_diffrn_reflns_limit_l_min -25
_diffrn_reflns_number 30075
_diffrn_reflns_theta_full 28.00
_diffrn_reflns_theta_max 29.42
_diffrn_reflns_theta_min 2.07
_exptl_absorpt_coefficient_mu 0.881
_exptl_absorpt_correction_T_max 0.9016
_exptl_absorpt_correction_T_min 0.8163
_exptl_absorpt_correction_type multi-scan
_exptl_absorpt_process_details 'Denzo (Z. Otwinowski, 2003)'
_exptl_crystal_colour 'Dark yellow'
_exptl_crystal_density_diffrn 1.466
_exptl_crystal_density_method 'not measured'
_exptl_crystal_description Prism
_exptl_crystal_F_000 1568
_exptl_crystal_size_max 0.24
_exptl_crystal_size_mid 0.16
_exptl_crystal_size_min 0.12
_refine_diff_density_max 0.558
_refine_diff_density_min -0.692
_refine_diff_density_rms 0.128
_refine_ls_extinction_method none
_refine_ls_goodness_of_fit_ref 1.046
_refine_ls_hydrogen_treatment constr
_refine_ls_matrix_type full
_refine_ls_number_parameters 396
_refine_ls_number_reflns 9218
_refine_ls_number_restraints 0
_refine_ls_restrained_S_all 1.046
_refine_ls_R_factor_all 0.0945
_refine_ls_R_factor_gt 0.0563
_refine_ls_shift/su_max 0.001
_refine_ls_shift/su_mean 0.000
_refine_ls_structure_factor_coef Fsqd
_refine_ls_weighting_details 'calc w=1/[\s^2^(Fo^2^)+(0.0207P)^2^+1.7617P] where P=(Fo^2^+2Fc^2^)/3'
_refine_ls_weighting_scheme calc
_refine_ls_wR_factor_gt 0.1004
_refine_ls_wR_factor_ref 0.1118
_reflns_number_gt 6177
_reflns_number_total 9218
_reflns_threshold_expression >2\s(I)
_cod_data_source_file b905421a.txt
_cod_data_source_block 4
_cod_original_cell_volume 3429.0(12)
_cod_original_sg_symbol_H-M 'P 1 21/c1'
_cod_database_code 7201142

loop_
_symmetry_equiv_pos_as_xyz
'x, y, z'
'-x, y+1/2, -z+1/2'
'-x, -y, -z'
'x, -y-1/2, z-1/2'

loop_
_atom_site_label
_atom_site_type_symbol
_atom_site_fract_x
_atom_site_fract_y
_atom_site_fract_z
_atom_site_U_iso_or_equiv
_atom_site_adp_type
_atom_site_occupancy
_atom_site_symmetry_multiplicity
_atom_site_calc_flag
_atom_site_refinement_flags
_atom_site_disorder_assembly
_atom_site_disorder_group
C62 C 0.3401(2) 0.0161(3) 0.09821(18) 0.0201(8) Uani 1 1 d . . .
Pd1 Pd 0.249762(19) 0.45271(2) 0.245477(13) 0.01630(8) Uani 1 1 d . . .
Cl2 Cl 0.16466(7) 0.53859(7) 0.15753(4) 0.0243(2) Uani 1 1 d . . .
Cl3 Cl 0.20213(6) 0.27546(7) 0.20502(4) 0.0233(2) Uani 1 1 d . . .
Cl4 Cl 0.33585(7) 0.36466(8) 0.33235(5) 0.0284(2) Uani 1 1 d . . .
Cl1 Cl 0.29611(6) 0.63261(7) 0.28407(5) 0.0268(2) Uani 1 1 d . . .
N2 N 0.4630(2) 0.1215(2) 0.16087(13) 0.0158(6) Uani 1 1 d . . .
N1 N 0.0640(2) 0.8048(2) 0.25812(14) 0.0168(6) Uani 1 1 d . . .
C52 C 0.4906(2) 0.3411(3) 0.15623(17) 0.0180(8) Uani 1 1 d . . .
C32 C 0.0813(2) 0.9781(3) 0.33999(17) 0.0174(8) Uani 1 1 d . . .
C33 C 0.0659(3) 0.9663(3) 0.41110(17) 0.0205(8) Uani 1 1 d . . .
H33 H 0.0208 0.9180 0.4242 0.025 Uiso 1 1 calc R . .
C55 C 0.5061(3) 0.5550(3) 0.08852(16) 0.0205(8) Uani 1 1 d . . .
C41 C 0.5164(2) 0.1062(3) 0.09968(17) 0.0199(8) Uani 1 1 d . . .
H41A H 0.5764 0.1127 0.1161 0.030 Uiso 1 1 calc R . .
H41B H 0.5022 0.1663 0.0641 0.030 Uiso 1 1 calc R . .
H41C H 0.5057 0.0296 0.0785 0.030 Uiso 1 1 calc R . .
C34 C 0.1149(3) 1.0235(3) 0.46276(18) 0.0230(9) Uani 1 1 d . . .
H34 H 0.1040 1.0136 0.5113 0.028 Uiso 1 1 calc R . .
C53 C 0.5679(3) 0.3794(3) 0.13681(17) 0.0218(8) Uani 1 1 d . . .
H53 H 0.6169 0.3329 0.1468 0.026 Uiso 1 1 calc R . .
C54 C 0.5756(3) 0.4847(3) 0.10287(17) 0.0226(8) Uani 1 1 d . . .
H54 H 0.6297 0.5088 0.0893 0.027 Uiso 1 1 calc R . .
C56 C 0.4285(3) 0.5152(3) 0.10673(17) 0.0221(8) Uani 1 1 d . . .
H56 H 0.3792 0.5609 0.0960 0.026 Uiso 1 1 calc R . .
C61 C 0.3709(2) 0.1233(3) 0.13680(18) 0.0213(8) Uani 1 1 d . . .
H61A H 0.3599 0.1909 0.1051 0.026 Uiso 1 1 calc R . .
H61B H 0.3374 0.1342 0.1788 0.026 Uiso 1 1 calc R . .
C27 C 0.0198(3) 0.7706(3) 0.07824(17) 0.0207(8) Uani 1 1 d . . .
H27 H 0.0657 0.7173 0.0827 0.025 Uiso 1 1 calc R . .
C12 C 0.0831(3) 0.7231(3) 0.31843(17) 0.0231(9) Uani 1 1 d . . .
H12A H 0.1070 0.6514 0.3005 0.035 Uiso 1 1 calc R . .
H12B H 0.0307 0.7055 0.3413 0.035 Uiso 1 1 calc R . .
H12C H 0.1242 0.7589 0.3531 0.035 Uiso 1 1 calc R . .
C22 C -0.0213(2) 0.8018(3) 0.13790(17) 0.0158(7) Uani 1 1 d . . .
C31 C 0.0260(2) 0.9164(3) 0.28437(17) 0.0199(8) Uani 1 1 d . . .
H31A H 0.0145 0.9691 0.2434 0.024 Uiso 1 1 calc R . .
H31B H -0.0291 0.8985 0.3041 0.024 Uiso 1 1 calc R . .
C35 C 0.1798(3) 1.0951(3) 0.44499(18) 0.0209(8) Uani 1 1 d . . .
C51 C 0.4861(3) 0.2335(3) 0.20056(17) 0.0204(8) Uani 1 1 d . . .
H51A H 0.4437 0.2466 0.2361 0.025 Uiso 1 1 calc R . .
H51B H 0.5418 0.2225 0.2270 0.025 Uiso 1 1 calc R . .
C28 C -0.1026(3) 0.9338(3) -0.06893(18) 0.0293(10) Uani 1 1 d . . .
H28A H -0.1262 0.8691 -0.0976 0.044 Uiso 1 1 calc R . .
H28B H -0.0547 0.9676 -0.0921 0.044 Uiso 1 1 calc R . .
H28C H -0.1465 0.9929 -0.0644 0.044 Uiso 1 1 calc R . .
C21 C 0.0004(2) 0.7434(3) 0.20758(17) 0.0183(8) Uani 1 1 d . . .
H21A H 0.0229 0.6653 0.1979 0.022 Uiso 1 1 calc R . .
H21B H -0.0526 0.7328 0.2319 0.022 Uiso 1 1 calc R . .
C11 C 0.1428(2) 0.8272(3) 0.22225(17) 0.0181(8) Uani 1 1 d . . .
H11A H 0.1867 0.8564 0.2570 0.027 Uiso 1 1 calc R . .
H11B H 0.1316 0.8850 0.1847 0.027 Uiso 1 1 calc R . .
H11C H 0.1623 0.7551 0.2013 0.027 Uiso 1 1 calc R . .
C23 C -0.0886(3) 0.8768(3) 0.12908(18) 0.0239(9) Uani 1 1 d . . .
H23 H -0.1186 0.8981 0.1691 0.029 Uiso 1 1 calc R . .
C25 C -0.0725(3) 0.8903(3) 0.00400(18) 0.0226(8) Uani 1 1 d . . .
C38 C 0.2341(3) 1.1572(3) 0.5017(2) 0.0332(10) Uani 1 1 d . . .
H38A H 0.2903 1.1210 0.5067 0.050 Uiso 1 1 calc R . .
H38B H 0.2073 1.1524 0.5470 0.050 Uiso 1 1 calc R . .
H38C H 0.2399 1.2388 0.4883 0.050 Uiso 1 1 calc R . .
C37 C 0.1458(3) 1.0509(3) 0.32259(17) 0.0211(8) Uani 1 1 d . . .
H37 H 0.1570 1.0611 0.2741 0.025 Uiso 1 1 calc R . .
C24 C -0.1134(3) 0.9216(3) 0.06334(19) 0.0252(9) Uani 1 1 d . . .
H24 H -0.1593 0.9749 0.0588 0.030 Uiso 1 1 calc R . .
C26 C -0.0052(3) 0.8157(3) 0.01254(18) 0.0236(9) Uani 1 1 d . . .
H26 H 0.0248 0.7948 -0.0275 0.028 Uiso 1 1 calc R . .
C64 C 0.3053(2) -0.0856(3) -0.01096(19) 0.0238(8) Uani 1 1 d . . .
H64 H 0.3010 -0.0860 -0.0615 0.029 Uiso 1 1 calc R . .
C63 C 0.3334(3) 0.0124(3) 0.02464(19) 0.0249(9) Uani 1 1 d . . .
H63 H 0.3484 0.0787 -0.0016 0.030 Uiso 1 1 calc R . .
C36 C 0.1941(3) 1.1090(3) 0.37447(18) 0.0209(8) Uani 1 1 d . . .
H36 H 0.2380 1.1594 0.3614 0.025 Uiso 1 1 calc R . .
C67 C 0.3168(2) -0.0819(3) 0.13459(19) 0.0227(8) Uani 1 1 d . . .
H67 H 0.3192 -0.0805 0.1851 0.027 Uiso 1 1 calc R . .
C65 C 0.2832(3) -0.1837(3) 0.0255(2) 0.0261(9) Uani 1 1 d . . .
C57 C 0.4210(2) 0.4094(3) 0.14039(17) 0.0191(8) Uani 1 1 d . . .
H57 H 0.3668 0.3839 0.1527 0.023 Uiso 1 1 calc R . .
C66 C 0.2903(3) -0.1809(3) 0.0994(2) 0.0264(9) Uani 1 1 d . . .
H66 H 0.2767 -0.2479 0.1256 0.032 Uiso 1 1 calc R . .
C58 C 0.5151(3) 0.6713(3) 0.05373(19) 0.0310(10) Uani 1 1 d . . .
H58A H 0.4601 0.7109 0.0505 0.047 Uiso 1 1 calc R . .
H58B H 0.5345 0.6606 0.0059 0.047 Uiso 1 1 calc R . .
H58C H 0.5566 0.7181 0.0821 0.047 Uiso 1 1 calc R . .
C68 C 0.2524(3) -0.2898(3) -0.0130(2) 0.0416(12) Uani 1 1 d . . .
H68A H 0.2420 -0.2723 -0.0637 0.062 Uiso 1 1 calc R . .
H68B H 0.1995 -0.3161 0.0061 0.062 Uiso 1 1 calc R . .
H68C H 0.2953 -0.3510 -0.0068 0.062 Uiso 1 1 calc R . .
C42 C 0.4825(3) 0.0260(3) 0.21208(18) 0.0247(9) Uani 1 1 d . . .
H42A H 0.4689 -0.0484 0.1891 0.037 Uiso 1 1 calc R . .
H42B H 0.4485 0.0355 0.2533 0.037 Uiso 1 1 calc R . .
H42C H 0.5430 0.0280 0.2278 0.037 Uiso 1 1 calc R . .

loop_
_atom_site_aniso_label
_atom_site_aniso_U_11
_atom_site_aniso_U_22
_atom_site_aniso_U_33
_atom_site_aniso_U_23
_atom_site_aniso_U_13
_atom_site_aniso_U_12
C62 0.012(2) 0.0219(18) 0.0258(18) -0.0015(14) -0.0001(15) -0.0021(16)
Pd1 0.01467(16) 0.01716(13) 0.01720(13) 0.00059(10) 0.00205(10) 0.00092(12)
Cl2 0.0273(6) 0.0221(4) 0.0225(4) -0.0012(3) -0.0055(4) 0.0031(4)
Cl3 0.0257(6) 0.0179(4) 0.0269(4) -0.0023(3) 0.0055(4) -0.0012(4)
Cl4 0.0262(6) 0.0290(5) 0.0292(5) 0.0094(4) -0.0050(4) 0.0005(4)
Cl1 0.0228(6) 0.0209(4) 0.0351(5) -0.0035(4) -0.0090(4) 0.0010(4)
N2 0.0178(18) 0.0144(14) 0.0155(13) 0.0004(10) 0.0020(12) -0.0001(13)
N1 0.0184(19) 0.0145(14) 0.0177(14) -0.0005(11) 0.0036(13) -0.0008(13)
C52 0.021(2) 0.0180(17) 0.0152(16) -0.0043(13) 0.0011(15) 0.0018(16)
C32 0.017(2) 0.0156(17) 0.0195(16) -0.0002(13) 0.0022(15) 0.0065(15)
C33 0.025(2) 0.0170(17) 0.0202(17) 0.0012(13) 0.0037(16) 0.0002(16)
C55 0.031(3) 0.0181(17) 0.0125(15) -0.0033(13) -0.0013(15) -0.0049(17)
C41 0.017(2) 0.0234(18) 0.0202(17) 0.0003(14) 0.0053(15) 0.0014(16)
C34 0.029(3) 0.0238(19) 0.0163(17) 0.0038(14) 0.0026(16) 0.0079(18)
C53 0.022(2) 0.0212(18) 0.0219(18) -0.0017(14) 0.0002(16) -0.0003(17)
C54 0.021(2) 0.0244(19) 0.0230(18) -0.0022(14) 0.0035(16) -0.0064(17)
C56 0.025(2) 0.0186(17) 0.0225(18) -0.0021(14) -0.0016(17) 0.0041(17)
C61 0.015(2) 0.0245(19) 0.0246(18) -0.0024(14) 0.0042(16) 0.0020(17)
C27 0.021(2) 0.0164(17) 0.0239(18) -0.0036(14) -0.0003(16) 0.0047(16)
C12 0.029(3) 0.0202(18) 0.0196(18) 0.0085(14) -0.0022(16) -0.0005(17)
C22 0.015(2) 0.0147(16) 0.0174(16) -0.0021(12) -0.0005(14) -0.0050(15)
C31 0.022(2) 0.0202(17) 0.0175(17) -0.0014(13) 0.0028(16) 0.0056(16)
C35 0.021(2) 0.0153(16) 0.0256(19) -0.0033(14) -0.0036(16) 0.0093(16)
C51 0.026(2) 0.0209(17) 0.0139(16) -0.0026(13) -0.0020(15) 0.0013(17)
C28 0.035(3) 0.028(2) 0.0234(19) 0.0038(15) -0.0041(18) -0.0042(19)
C21 0.018(2) 0.0174(16) 0.0192(17) -0.0001(13) 0.0006(15) -0.0022(16)
C11 0.012(2) 0.0218(18) 0.0203(17) 0.0001(13) 0.0036(15) -0.0003(15)
C23 0.019(2) 0.033(2) 0.0201(18) -0.0019(15) 0.0031(16) 0.0007(18)
C25 0.023(2) 0.0222(18) 0.0221(18) 0.0026(14) -0.0041(16) -0.0072(17)
C38 0.037(3) 0.032(2) 0.030(2) -0.0085(17) -0.007(2) 0.001(2)
C37 0.029(2) 0.0151(16) 0.0195(17) 0.0011(13) 0.0058(16) 0.0056(17)
C24 0.016(2) 0.030(2) 0.029(2) 0.0006(15) -0.0007(17) 0.0021(17)
C26 0.029(3) 0.0237(18) 0.0181(18) -0.0052(14) 0.0031(17) -0.0010(18)
C64 0.014(2) 0.034(2) 0.0236(18) -0.0029(15) 0.0013(16) 0.0032(18)
C63 0.017(2) 0.030(2) 0.029(2) 0.0068(16) 0.0045(17) 0.0019(18)
C36 0.020(2) 0.0160(17) 0.0269(19) 0.0011(14) 0.0020(16) 0.0000(16)
C67 0.017(2) 0.029(2) 0.0230(18) -0.0008(15) 0.0058(16) -0.0030(17)
C65 0.013(2) 0.026(2) 0.039(2) -0.0052(16) -0.0003(18) 0.0039(17)
C57 0.017(2) 0.0220(17) 0.0184(17) -0.0032(13) 0.0026(15) -0.0010(16)
C66 0.021(2) 0.0233(19) 0.035(2) 0.0045(16) 0.0055(18) 0.0022(18)
C58 0.044(3) 0.0210(19) 0.027(2) 0.0026(15) -0.002(2) -0.0028(19)
C68 0.036(3) 0.032(2) 0.056(3) -0.018(2) 0.000(2) -0.007(2)
C42 0.032(3) 0.0194(18) 0.0227(18) 0.0060(14) 0.0000(17) 0.0003(17)

loop_
_atom_type_symbol
_atom_type_description
_atom_type_scat_dispersion_real
_atom_type_scat_dispersion_imag
_atom_type_scat_source
C C 0.0033 0.0016 'International Tables Vol C Tables 4.2.6.8 and 6.1.1.4'
H H 0.0000 0.0000 'International Tables Vol C Tables 4.2.6.8 and 6.1.1.4'
N N 0.0061 0.0033 'International Tables Vol C Tables 4.2.6.8 and 6.1.1.4'
Cl Cl 0.1484 0.1585 'International Tables Vol C Tables 4.2.6.8 and 6.1.1.4'
Pd Pd -0.9988 1.0072 'International Tables Vol C Tables 4.2.6.8 and 6.1.1.4'

loop_
_geom_angle_atom_site_label_1
_geom_angle_atom_site_label_2
_geom_angle_atom_site_label_3
_geom_angle
_geom_angle_site_symmetry_1
_geom_angle_site_symmetry_3
_geom_angle_publ_flag
C63 C62 C67 117.8(3) . . ?
C63 C62 C61 120.8(3) . . ?
C67 C62 C61 121.4(3) . . ?
Cl2 Pd1 Cl3 88.98(4) . . ?
Cl2 Pd1 Cl4 179.10(4) . . ?
Cl3 Pd1 Cl4 90.42(4) . . ?
Cl2 Pd1 Cl1 89.82(4) . . ?
Cl3 Pd1 Cl1 178.79(4) . . ?
Cl4 Pd1 Cl1 90.78(4) . . ?
C42 N2 C41 108.3(3) . . ?
C42 N2 C61 111.3(3) . . ?
C41 N2 C61 111.0(3) . . ?
C42 N2 C51 106.1(2) . . ?
C41 N2 C51 110.7(3) . . ?
C61 N2 C51 109.4(3) . . ?
C11 N1 C12 109.0(3) . . ?
C11 N1 C21 109.6(3) . . ?
C12 N1 C21 106.0(2) . . ?
C11 N1 C31 111.4(3) . . ?
C12 N1 C31 110.6(2) . . ?
C21 N1 C31 110.1(3) . . ?
C57 C52 C53 118.1(3) . . ?
C57 C52 C51 122.0(3) . . ?
C53 C52 C51 119.5(3) . . ?
C37 C32 C33 118.1(3) . . ?
C37 C32 C31 121.9(3) . . ?
C33 C32 C31 119.9(3) . . ?
C34 C33 C32 120.8(4) . . ?
C56 C55 C54 117.8(3) . . ?
C56 C55 C58 121.3(4) . . ?
C54 C55 C58 120.9(4) . . ?
C33 C34 C35 120.7(3) . . ?
C52 C53 C54 121.0(4) . . ?
C55 C54 C53 121.0(4) . . ?
C55 C56 C57 120.9(4) . . ?
N2 C61 C62 114.3(3) . . ?
C26 C27 C22 120.8(3) . . ?
C23 C22 C27 117.9(3) . . ?
C23 C22 C21 121.3(3) . . ?
C27 C22 C21 120.3(3) . . ?
C32 C31 N1 114.0(3) . . ?
C36 C35 C34 118.7(3) . . ?
C36 C35 C38 120.6(4) . . ?
C34 C35 C38 120.7(3) . . ?
C52 C51 N2 116.5(3) . . ?
C22 C21 N1 116.4(3) . . ?
C22 C23 C24 121.1(3) . . ?
C26 C25 C24 118.2(3) . . ?
C26 C25 C28 120.7(3) . . ?
C24 C25 C28 121.1(4) . . ?
C36 C37 C32 120.8(3) . . ?
C23 C24 C25 120.9(4) . . ?
C25 C26 C27 121.1(3) . . ?
C63 C64 C65 121.0(3) . . ?
C64 C63 C62 121.0(3) . . ?
C37 C36 C35 120.9(4) . . ?
C66 C67 C62 121.5(3) . . ?
C64 C65 C66 118.3(3) . . ?
C64 C65 C68 121.1(4) . . ?
C66 C65 C68 120.6(4) . . ?
C52 C57 C56 121.1(4) . . ?
C67 C66 C65 120.3(3) . . ?

loop_
_geom_bond_atom_site_label_1
_geom_bond_atom_site_label_2
_geom_bond_distance
_geom_bond_site_symmetry_2
_geom_bond_publ_flag
C62 C63 1.385(5) . ?
C62 C67 1.386(5) . ?
C62 C61 1.500(5) . ?
Pd1 Cl2 2.2880(11) . ?
Pd1 Cl3 2.2921(9) . ?
Pd1 Cl4 2.2936(11) . ?
Pd1 Cl1 2.3029(10) . ?
N2 C42 1.483(4) . ?
N2 C41 1.485(4) . ?
N2 C61 1.495(5) . ?
N2 C51 1.526(4) . ?
N1 C11 1.479(4) . ?
N1 C12 1.492(4) . ?
N1 C21 1.512(4) . ?
N1 C31 1.518(4) . ?
C52 C57 1.369(5) . ?
C52 C53 1.371(5) . ?
C52 C51 1.501(4) . ?
C32 C37 1.378(5) . ?
C32 C33 1.386(4) . ?
C32 C31 1.498(5) . ?
C33 C34 1.372(5) . ?
C55 C56 1.375(5) . ?
C55 C54 1.377(5) . ?
C55 C58 1.505(5) . ?
C34 C35 1.375(5) . ?
C53 C54 1.383(5) . ?
C56 C57 1.384(5) . ?
C27 C26 1.377(5) . ?
C27 C22 1.384(5) . ?
C22 C23 1.372(5) . ?
C22 C21 1.496(4) . ?
C35 C36 1.373(5) . ?
C35 C38 1.506(5) . ?
C28 C25 1.510(5) . ?
C23 C24 1.375(5) . ?
C25 C26 1.368(5) . ?
C25 C24 1.378(5) . ?
C37 C36 1.373(5) . ?
C64 C63 1.373(5) . ?
C64 C65 1.382(5) . ?
C67 C66 1.373(5) . ?
C65 C66 1.390(5) . ?
C65 C68 1.489(5) . ?

loop_
_geom_torsion_atom_site_label_1
_geom_torsion_atom_site_label_2
_geom_torsion_atom_site_label_3
_geom_torsion_atom_site_label_4
_geom_torsion
_geom_torsion_site_symmetry_1
_geom_torsion_site_symmetry_2
_geom_torsion_site_symmetry_3
_geom_torsion_site_symmetry_4
_geom_torsion_publ_flag
C37 C32 C33 C34 -1.5(5) . . . . ?
C31 C32 C33 C34 -178.9(3) . . . . ?
C32 C33 C34 C35 0.8(5) . . . . ?
C57 C52 C53 C54 0.7(5) . . . . ?
C51 C52 C53 C54 -172.7(3) . . . . ?
C56 C55 C54 C53 -2.3(5) . . . . ?
C58 C55 C54 C53 178.0(3) . . . . ?
C52 C53 C54 C55 1.0(5) . . . . ?
C54 C55 C56 C57 2.0(5) . . . . ?
C58 C55 C56 C57 -178.3(3) . . . . ?
C42 N2 C61 C62 -61.9(4) . . . . ?
C41 N2 C61 C62 58.8(4) . . . . ?
C51 N2 C61 C62 -178.8(3) . . . . ?
C63 C62 C61 N2 -97.3(4) . . . . ?
C67 C62 C61 N2 83.3(4) . . . . ?
C26 C27 C22 C23 1.5(5) . . . . ?
C26 C27 C22 C21 173.8(3) . . . . ?
C37 C32 C31 N1 83.3(4) . . . . ?
C33 C32 C31 N1 -99.3(4) . . . . ?
C11 N1 C31 C32 -63.5(4) . . . . ?
C12 N1 C31 C32 57.9(4) . . . . ?
C21 N1 C31 C32 174.7(3) . . . . ?
C33 C34 C35 C36 0.6(5) . . . . ?
C33 C34 C35 C38 -179.6(3) . . . . ?
C57 C52 C51 N2 88.8(4) . . . . ?
C53 C52 C51 N2 -98.0(4) . . . . ?
C42 N2 C51 C52 166.8(3) . . . . ?
C41 N2 C51 C52 49.5(4) . . . . ?
C61 N2 C51 C52 -73.1(4) . . . . ?
C23 C22 C21 N1 -91.9(4) . . . . ?
C27 C22 C21 N1 96.1(4) . . . . ?
C11 N1 C21 C22 -55.2(4) . . . . ?
C12 N1 C21 C22 -172.8(3) . . . . ?
C31 N1 C21 C22 67.6(4) . . . . ?
C27 C22 C23 C24 -1.5(5) . . . . ?
C21 C22 C23 C24 -173.7(3) . . . . ?
C33 C32 C37 C36 0.8(5) . . . . ?
C31 C32 C37 C36 178.2(3) . . . . ?
C22 C23 C24 C25 1.6(6) . . . . ?
C26 C25 C24 C23 -1.6(6) . . . . ?
C28 C25 C24 C23 176.4(3) . . . . ?
C24 C25 C26 C27 1.7(6) . . . . ?
C28 C25 C26 C27 -176.3(3) . . . . ?
C22 C27 C26 C25 -1.7(6) . . . . ?
C65 C64 C63 C62 -0.2(6) . . . . ?
C67 C62 C63 C64 -0.7(6) . . . . ?
C61 C62 C63 C64 179.9(4) . . . . ?
C32 C37 C36 C35 0.6(5) . . . . ?
C34 C35 C36 C37 -1.3(5) . . . . ?
C38 C35 C36 C37 178.8(3) . . . . ?
C63 C62 C67 C66 2.0(6) . . . . ?
C61 C62 C67 C66 -178.7(4) . . . . ?
C63 C64 C65 C66 -0.2(6) . . . . ?
C63 C64 C65 C68 179.7(4) . . . . ?
C53 C52 C57 C56 -1.0(5) . . . . ?
C51 C52 C57 C56 172.3(3) . . . . ?
C55 C56 C57 C52 -0.3(5) . . . . ?
C62 C67 C66 C65 -2.4(6) . . . . ?
C64 C65 C66 C67 1.5(6) . . . . ?
C68 C65 C66 C67 -178.4(4) . . . . ?
